data_4339857
loop_
_publ_author_name
'Stoicescu, Liliana'
'Jeanson, Aur\'elie'
'Duhayon, Carine'
'Tesouro-Vallina, Ana'
'Boudalis, Athanassios K.'
'Costes, Jean-Pierre'
'Tuchagues, Jean-Pierre'

_publ_section_title
;
 Structure and properties of dinuclear manganese(III) complexes with
 pentaanionic pentadentate ligands including alkoxo, amido, and phenoxo
 donors.
;
_journal_issue 17
_journal_name_full 'Inorganic chemistry'
_journal_page_first 6902
_journal_page_last 6910
_journal_paper_doi 10.1021/ic062398r
_journal_volume 46
_journal_year 2007
_chemical_compound_source 'synthesis as described'
_chemical_formula_moiety 'C25 H34 Mn2 N4 O9'
_chemical_formula_sum 'C25 H34 Mn2 N4 O9'
_chemical_formula_weight 644.44
_chemical_name_systematic
;
 ?
;
_space_group_IT_number 2
_symmetry_cell_setting triclinic
_symmetry_Int_Tables_number 2
_symmetry_space_group_name_Hall '-P 1'
_symmetry_space_group_name_H-M 'P -1'
_atom_sites_solution_hydrogens geom
_atom_sites_solution_primary direct
_atom_sites_solution_secondary difmap
_cell_angle_alpha 90.821(4)
_cell_angle_beta 92.597(4)
_cell_angle_gamma 93.403(4)
_cell_formula_units_Z 2
_cell_length_a 9.4560(5)
_cell_length_b 11.0112(5)
_cell_length_c 13.8831(6)
_cell_measurement_reflns_used 5046
_cell_measurement_temperature 180
_cell_measurement_theta_max 28
_cell_measurement_theta_min 4
_cell_measurement_wavelength 0.71073
_cell_volume 1441.29(12)
_computing_cell_refinement 'CrysAlis RED, Oxford Diffraction Ltd.'
_computing_data_collection 'CrysAlis CCD, Oxford Diffraction Ltd.'
_computing_data_reduction 'CrysAlis RED, Oxford Diffraction Ltd.'
_computing_molecular_graphics 'Ortep-3 for Windows (Farrugia, 1997)'
_computing_publication_material 'WinGX publication routines (Farrugia, 1999)'
_computing_structure_refinement 'SHELXL-97 (Sheldrick, 1997)'
_computing_structure_solution 'SIR92 (Giacovazzo et al, 1993)'
_diffrn_ambient_temperature 180
_diffrn_measured_fraction_theta_full 0.993
_diffrn_measured_fraction_theta_max 0.993
_diffrn_radiation_monochromator graphite
_diffrn_radiation_probe x-ray
_diffrn_radiation_type MoK\a
_diffrn_radiation_wavelength 0.71073
_diffrn_reflns_av_R_equivalents 0.0259
_diffrn_reflns_av_unetI/netI 0.0474
_diffrn_reflns_limit_h_max 12
_diffrn_reflns_limit_h_min -9
_diffrn_reflns_limit_k_max 14
_diffrn_reflns_limit_k_min -14
_diffrn_reflns_limit_l_max 18
_diffrn_reflns_limit_l_min -18
_diffrn_reflns_number 12707
_diffrn_reflns_theta_full 28.06
_diffrn_reflns_theta_max 28.06
_diffrn_reflns_theta_min 3.45
_exptl_absorpt_coefficient_mu 0.932
_exptl_absorpt_correction_T_max 0.91
_exptl_absorpt_correction_T_min 0.85
_exptl_absorpt_correction_type multi-scan
_exptl_absorpt_process_details
;
[c.f. r.h. blessing, acta cryst. (1995), a51, 33-38]
;
_exptl_crystal_colour green
_exptl_crystal_density_diffrn 1.485
_exptl_crystal_density_method 'not measured'
_exptl_crystal_description block
_exptl_crystal_F_000 668
_exptl_crystal_size_max 0.35
_exptl_crystal_size_mid 0.12
_exptl_crystal_size_min 0.1
_refine_diff_density_max 0.525
_refine_diff_density_min -0.443
_refine_diff_density_rms 0.065
_refine_ls_extinction_method none
_refine_ls_goodness_of_fit_ref 1.064
_refine_ls_hydrogen_treatment mixed
_refine_ls_matrix_type full
_refine_ls_number_parameters 381
_refine_ls_number_reflns 6965
_refine_ls_number_restraints 4
_refine_ls_restrained_S_all 1.064
_refine_ls_R_factor_all 0.0624
_refine_ls_R_factor_gt 0.0426
_refine_ls_shift/su_max 0.001
_refine_ls_shift/su_mean 0
_refine_ls_structure_factor_coef Fsqd
_refine_ls_weighting_details 'calc w=1/[\s^2^(Fo^2^)+(0.0566P)^2^+0.0000P] where P=(Fo^2^+2Fc^2^)/3'
_refine_ls_weighting_scheme calc
_refine_ls_wR_factor_gt 0.103
_refine_ls_wR_factor_ref 0.1101
_reflns_number_gt 5151
_reflns_number_total 6965
_reflns_threshold_expression >2sigma(I)
_cod_data_source_file ic062398r-file002.cif
_cod_data_source_block '[Mn2(L2)(pz)(MeOH)4]_complex_2'
_cod_database_code 4339857

loop_
_symmetry_equiv_pos_as_xyz
'x, y, z'
'-x, -y, -z'

loop_
_atom_site_label
_atom_site_type_symbol
_atom_site_fract_x
_atom_site_fract_y
_atom_site_fract_z
_atom_site_U_iso_or_equiv
_atom_site_adp_type
_atom_site_occupancy
_atom_site_symmetry_multiplicity
_atom_site_calc_flag
_atom_site_refinement_flags
_atom_site_disorder_assembly
_atom_site_disorder_group
C1 C 0.6880(3) 0.2667(3) 0.07647(18) 0.0340(6) Uani 1 1 d . . .
C2 C 0.7645(3) 0.3587(3) 0.0294(2) 0.0484(8) Uani 1 1 d . . .
H2 H 0.7545 0.4396 0.0463 0.058 Uiso 1 1 calc R . .
C3 C 0.8550(3) 0.3307(4) -0.0421(2) 0.0610(10) Uani 1 1 d . . .
H3 H 0.9052 0.3927 -0.0732 0.073 Uiso 1 1 calc R . .
C4 C 0.8706(4) 0.2115(4) -0.0672(2) 0.0663(11) Uani 1 1 d . . .
H4 H 0.9311 0.1927 -0.1155 0.08 Uiso 1 1 calc R . .
C5 C 0.7970(3) 0.1196(3) -0.0210(2) 0.0468(8) Uani 1 1 d . . .
H5 H 0.8099 0.0391 -0.0379 0.056 Uiso 1 1 calc R . .
C6 C 0.7030(2) 0.1447(3) 0.05093(17) 0.0326(6) Uani 1 1 d . . .
C7 C 0.6310(2) 0.0380(2) 0.09728(16) 0.0285(5) Uani 1 1 d . . .
C8 C 0.4782(3) -0.0484(3) 0.2140(2) 0.0416(7) Uani 1 1 d . . .
H8A H 0.5476 -0.1078 0.2282 0.05 Uiso 1 1 calc R A 1
H8B H 0.4073 -0.0852 0.1681 0.05 Uiso 1 1 calc R A 1
C9A C 0.4071(7) -0.0137(6) 0.3072(4) 0.0325(8) Uani 0.5 1 d P B 1
H9A H 0.4924 0.0016 0.3495 0.039 Uiso 0.5 1 calc PR B 1
C10A C 0.3390(6) -0.0980(5) 0.3594(4) 0.0325(8) Uani 0.5 1 d P B 1
H10A H 0.4135 -0.1355 0.3965 0.039 Uiso 0.5 1 calc PR B 1
H10B H 0.3017 -0.1593 0.3126 0.039 Uiso 0.5 1 calc PR B 1
C9B C 0.3606(7) -0.0189(6) 0.2751(5) 0.0325(8) Uani 0.5 1 d P B 2
H9B H 0.29 -0.0151 0.2215 0.039 Uiso 0.5 1 calc PR B 2
C10B C 0.2796(6) -0.0938(5) 0.3286(4) 0.0325(8) Uani 0.5 1 d P B 2
H10C H 0.3276 -0.1692 0.3279 0.039 Uiso 0.5 1 calc PR B 2
H10D H 0.1937 -0.1096 0.2885 0.039 Uiso 0.5 1 calc PR B 2
C11 C 0.2296(4) -0.0869(3) 0.4241(3) 0.0594(10) Uani 1 1 d . . .
H11A H 0.2464 -0.1415 0.4771 0.071 Uiso 1 1 calc R B 1
H11B H 0.1411 -0.1156 0.391 0.071 Uiso 1 1 calc R B 1
C12 C 0.1879(2) 0.0371(2) 0.55939(17) 0.0257(5) Uani 1 1 d . . .
C13 C 0.1628(2) 0.1542(2) 0.60832(16) 0.0272(5) Uani 1 1 d . B .
C14 C 0.1779(3) 0.1618(3) 0.70932(18) 0.0371(6) Uani 1 1 d . . .
H14 H 0.2063 0.0946 0.7433 0.044 Uiso 1 1 calc R B .
C15 C 0.1517(3) 0.2668(3) 0.7593(2) 0.0486(8) Uani 1 1 d . B .
H15 H 0.1659 0.2709 0.826 0.058 Uiso 1 1 calc R . .
C16 C 0.1044(3) 0.3654(3) 0.7103(2) 0.0499(8) Uani 1 1 d . . .
H16 H 0.0836 0.4352 0.7441 0.06 Uiso 1 1 calc R B .
C17 C 0.0879(3) 0.3606(3) 0.6110(2) 0.0396(6) Uani 1 1 d . B .
H17 H 0.0547 0.4272 0.5784 0.048 Uiso 1 1 calc R . .
C18 C 0.1202(2) 0.2579(2) 0.55882(17) 0.0282(5) Uani 1 1 d . . .
C19 C 0.2067(3) 0.4440(2) 0.32132(19) 0.0352(6) Uani 1 1 d . . .
H19 H 0.1252 0.457 0.3542 0.042 Uiso 1 1 calc R . .
C20 C 0.2809(3) 0.5306(2) 0.2714(2) 0.0417(7) Uani 1 1 d . . .
H20 H 0.2603 0.6114 0.2632 0.05 Uiso 1 1 calc R . .
C21 C 0.3924(3) 0.4725(2) 0.23585(19) 0.0363(6) Uani 1 1 d . . .
H21 H 0.4624 0.5087 0.1989 0.044 Uiso 1 1 calc R . .
C23 C 0.7420(3) 0.3379(3) 0.3584(2) 0.0461(7) Uani 1 1 d . B .
H23A H 0.805 0.3343 0.3063 0.069 Uiso 1 1 calc R . .
H23B H 0.7959 0.339 0.4187 0.069 Uiso 1 1 calc R . .
H23C H 0.6907 0.4104 0.3536 0.069 Uiso 1 1 calc R . .
C22 C 0.2628(4) 0.3009(3) 0.0435(2) 0.0655(11) Uani 1 1 d . B .
H22A H 0.2204 0.3496 0.0909 0.098 Uiso 1 1 calc R . .
H22B H 0.1923 0.2746 -0.0056 0.098 Uiso 1 1 calc R . .
H22C H 0.3379 0.3482 0.0149 0.098 Uiso 1 1 calc R . .
C25 C 0.4553(3) 0.3420(3) 0.5419(2) 0.0546(9) Uani 1 1 d . B .
H25C H 0.4113 0.409 0.5117 0.082 Uiso 1 1 calc R . .
H25A H 0.5554 0.3614 0.5514 0.082 Uiso 1 1 calc R . .
H25B H 0.4148 0.3268 0.603 0.082 Uiso 1 1 calc R . .
C24 C 0.0105(3) 0.1258(3) 0.19480(19) 0.0519(8) Uani 1 1 d . B .
H24C H -0.0373 0.1993 0.1842 0.078 Uiso 1 1 calc R . .
H24B H -0.0504 0.0571 0.173 0.078 Uiso 1 1 calc R . .
H24A H 0.0958 0.1283 0.1597 0.078 Uiso 1 1 calc R . .
N1 N 0.5479(2) 0.05826(19) 0.17135(14) 0.0263(4) Uani 1 1 d . B .
N2 N 0.2098(2) 0.03376(18) 0.46536(14) 0.0273(4) Uani 1 1 d . B .
N3 N 0.3852(2) 0.35519(18) 0.26256(14) 0.0259(4) Uani 1 1 d . . .
N4 N 0.2681(2) 0.33793(18) 0.31603(14) 0.0256(4) Uani 1 1 d . . .
O1 O 0.60419(19) 0.30305(16) 0.14592(14) 0.0403(5) Uani 1 1 d . . .
O2 O 0.6516(2) -0.06732(18) 0.06902(13) 0.0428(5) Uani 1 1 d . . .
O3 O 0.36271(15) 0.11073(13) 0.30027(11) 0.0203(3) Uani 1 1 d . . .
O4 O 0.18799(17) -0.05728(16) 0.61158(12) 0.0342(4) Uani 1 1 d . B .
O5 O 0.10808(17) 0.26029(17) 0.46246(11) 0.0324(4) Uani 1 1 d . B .
O7 O 0.64383(17) 0.23326(16) 0.35334(13) 0.0299(4) Uani 1 1 d D . .
O6 O 0.3184(2) 0.19765(18) 0.08819(13) 0.0365(4) Uani 1 1 d D . .
O9 O 0.43237(18) 0.23667(17) 0.48188(12) 0.0309(4) Uani 1 1 d D . .
O8 O 0.04515(18) 0.11516(19) 0.29420(12) 0.0346(4) Uani 1 1 d D . .
Mn1 Mn 0.47932(4) 0.20867(3) 0.21508(2) 0.02541(11) Uani 1 1 d . B .
Mn2 Mn 0.22946(3) 0.17987(3) 0.38598(2) 0.02240(10) Uani 1 1 d . B .
H60 H 0.327(3) 0.143(2) 0.0488(18) 0.052(10) Uiso 1 1 d D . .
H80 H -0.022(3) 0.114(3) 0.330(2) 0.075(12) Uiso 1 1 d D . .
H70 H 0.686(3) 0.1738(18) 0.369(2) 0.045(9) Uiso 1 1 d D . .
H90 H 0.501(2) 0.228(3) 0.4488(19) 0.053(10) Uiso 1 1 d D . .

loop_
_atom_site_aniso_label
_atom_site_aniso_U_11
_atom_site_aniso_U_22
_atom_site_aniso_U_33
_atom_site_aniso_U_23
_atom_site_aniso_U_13
_atom_site_aniso_U_12
C1 0.0263(12) 0.0483(16) 0.0279(13) 0.0130(12) 0.0032(10) 0.0031(11)
C2 0.0446(17) 0.0567(19) 0.0449(17) 0.0202(15) 0.0108(13) 0.0009(14)
C3 0.0497(19) 0.084(3) 0.0492(19) 0.0185(19) 0.0212(16) -0.0135(18)
C4 0.052(2) 0.102(3) 0.0458(19) -0.003(2) 0.0303(16) -0.014(2)
C5 0.0370(15) 0.072(2) 0.0313(15) -0.0064(15) 0.0139(12) -0.0023(15)
C6 0.0228(12) 0.0552(17) 0.0199(12) 0.0054(11) 0.0012(9) 0.0025(11)
C7 0.0219(11) 0.0436(15) 0.0208(11) 0.0030(11) -0.0003(9) 0.0105(11)
C8 0.0482(16) 0.0356(15) 0.0425(16) 0.0065(13) 0.0161(13) 0.0042(13)
C9A 0.042(3) 0.0256(11) 0.031(3) 0.0013(17) 0.0049(15) 0.0090(19)
C10A 0.042(3) 0.0256(11) 0.031(3) 0.0013(17) 0.0049(15) 0.0090(19)
C9B 0.042(3) 0.0256(11) 0.031(3) 0.0013(17) 0.0049(15) 0.0090(19)
C10B 0.042(3) 0.0256(11) 0.031(3) 0.0013(17) 0.0049(15) 0.0090(19)
C11 0.086(2) 0.0346(17) 0.062(2) 0.0009(15) 0.0443(19) 0.0052(16)
C12 0.0144(10) 0.0379(14) 0.0255(12) 0.0096(10) 0.0028(9) 0.0031(9)
C13 0.0189(11) 0.0409(14) 0.0220(11) 0.0031(10) 0.0049(9) -0.0015(10)
C14 0.0328(14) 0.0535(18) 0.0238(13) 0.0057(12) 0.0018(10) -0.0083(12)
C15 0.0507(18) 0.071(2) 0.0227(13) -0.0085(14) 0.0094(12) -0.0133(16)
C16 0.0550(18) 0.056(2) 0.0388(16) -0.0137(15) 0.0206(14) -0.0059(16)
C17 0.0409(15) 0.0418(16) 0.0376(15) -0.0006(13) 0.0142(12) 0.0070(12)
C18 0.0213(11) 0.0387(14) 0.0255(12) 0.0008(11) 0.0086(9) 0.0037(10)
C19 0.0403(14) 0.0307(14) 0.0362(14) -0.0012(11) -0.0003(12) 0.0166(12)
C20 0.0574(18) 0.0242(13) 0.0440(16) -0.0002(12) -0.0069(14) 0.0130(13)
C21 0.0452(15) 0.0259(13) 0.0372(15) 0.0061(11) -0.0013(12) -0.0012(11)
C23 0.0363(15) 0.0369(16) 0.064(2) -0.0005(14) -0.0012(14) -0.0065(12)
C22 0.100(3) 0.059(2) 0.0390(17) -0.0022(16) -0.0203(18) 0.041(2)
C25 0.0452(17) 0.060(2) 0.057(2) -0.0235(17) 0.0098(15) -0.0127(15)
C24 0.0407(16) 0.089(3) 0.0249(14) 0.0089(15) -0.0026(12) -0.0052(16)
N1 0.0260(10) 0.0324(11) 0.0216(10) 0.0026(8) 0.0058(8) 0.0064(8)
N2 0.0287(10) 0.0314(11) 0.0226(10) 0.0011(9) 0.0057(8) 0.0051(9)
N3 0.0297(10) 0.0233(10) 0.0254(10) 0.0053(8) 0.0022(8) 0.0043(8)
N4 0.0266(10) 0.0270(11) 0.0242(10) 0.0001(8) 0.0030(8) 0.0090(8)
O1 0.0410(10) 0.0351(10) 0.0475(11) 0.0116(9) 0.0226(9) 0.0073(8)
O2 0.0515(12) 0.0486(12) 0.0310(10) -0.0047(9) 0.0132(9) 0.0179(10)
O3 0.0228(8) 0.0168(7) 0.0220(8) 0.0004(6) 0.0029(6) 0.0042(6)
O4 0.0292(9) 0.0424(11) 0.0336(9) 0.0167(8) 0.0118(7) 0.0130(8)
O5 0.0336(9) 0.0445(11) 0.0219(8) 0.0062(8) 0.0072(7) 0.0194(8)
O7 0.0238(8) 0.0257(9) 0.0407(10) 0.0026(8) 0.0026(7) 0.0041(7)
O6 0.0455(11) 0.0414(11) 0.0242(9) -0.0023(8) -0.0019(8) 0.0186(9)
O9 0.0265(9) 0.0388(10) 0.0271(9) -0.0050(8) 0.0006(7) 0.0025(8)
O8 0.0219(9) 0.0607(13) 0.0210(9) 0.0073(8) 0.0009(7) 0.0000(8)
Mn1 0.02549(19) 0.0283(2) 0.02382(19) 0.00463(15) 0.00812(14) 0.00707(15)
Mn2 0.02158(18) 0.0288(2) 0.01779(18) 0.00324(14) 0.00370(13) 0.00663(14)

loop_
_atom_type_symbol
_atom_type_number_in_cell
C 50
H 68
Mn 4
N 8
O 18

loop_
_geom_angle_atom_site_label_1
_geom_angle_atom_site_label_2
_geom_angle_atom_site_label_3
_geom_angle
O1 C1 C2 116.3(3)
O1 C1 C6 124.0(2)
C2 C1 C6 119.7(3)
C3 C2 C1 120.7(3)
C3 C2 H2 119.6
C1 C2 H2 119.6
C4 C3 C2 119.9(3)
C4 C3 H3 120
C2 C3 H3 120
C3 C4 C5 120.2(3)
C3 C4 H4 119.9
C5 C4 H4 119.9
C4 C5 C6 121.4(3)
C4 C5 H5 119.3
C6 C5 H5 119.3
C1 C6 C5 118.1(3)
C1 C6 C7 125.1(2)
C5 C6 C7 116.8(3)
O2 C7 N1 121.5(2)
O2 C7 C6 120.0(2)
N1 C7 C6 118.5(2)
N1 C8 C9B 113.4(3)
N1 C8 C9A 111.0(3)
N1 C8 H8A 109.4
C9B C8 H8A 125.8
C9A C8 H8A 109.4
N1 C8 H8B 109.4
C9B C8 H8B 87.5
C9A C8 H8B 109.4
H8A C8 H8B 108
C10A C9A O3 122.4(5)
C10A C9A C8 121.2(5)
O3 C9A C8 109.3(4)
C10A C9A H9A 98.9
O3 C9A H9A 98.9
C8 C9A H9A 98.9
C9A C10A C11 130.4(5)
C9A C10A H10A 104.7
C11 C10A H10A 104.7
C9A C10A H10B 104.7
C11 C10A H10B 104.7
H10A C10A H10B 105.7
C10B C9B O3 116.0(5)
C10B C9B C8 128.9(5)
O3 C9B C8 112.6(5)
C10B C9B H9B 95.2
O3 C9B H9B 95.2
C8 C9B H9B 95.2
C9B C10B C11 134.2(5)
C9B C10B H10C 103.6
C11 C10B H10C 103.6
C9B C10B H10D 103.6
C11 C10B H10D 103.6
H10C C10B H10D 105.3
C10A C11 N2 118.0(3)
C10B C11 N2 118.0(3)
C10A C11 H11A 107.8
C10B C11 H11A 127.9
N2 C11 H11A 107.8
C10A C11 H11B 107.8
C10B C11 H11B 81.9
N2 C11 H11B 107.8
H11A C11 H11B 107.1
O4 C12 N2 122.8(2)
O4 C12 C13 116.9(2)
N2 C12 C13 120.2(2)
C14 C13 C18 117.9(2)
C14 C13 C12 118.6(2)
C18 C13 C12 123.4(2)
C15 C14 C13 121.5(3)
C15 C14 H14 119.3
C13 C14 H14 119.3
C16 C15 C14 120.0(3)
C16 C15 H15 120
C14 C15 H15 120
C15 C16 C17 119.9(3)
C15 C16 H16 120.1
C17 C16 H16 120.1
C16 C17 C18 121.1(3)
C16 C17 H17 119.5
C18 C17 H17 119.5
O5 C18 C17 118.5(2)
O5 C18 C13 122.0(2)
C17 C18 C13 119.6(2)
N4 C19 C20 110.1(2)
N4 C19 H19 124.9
C20 C19 H19 124.9
C19 C20 C21 105.1(2)
C19 C20 H20 127.4
C21 C20 H20 127.4
N3 C21 C20 109.7(2)
N3 C21 H21 125.1
C20 C21 H21 125.1
O7 C23 H23A 109.5
O7 C23 H23B 109.5
H23A C23 H23B 109.5
O7 C23 H23C 109.5
H23A C23 H23C 109.5
H23B C23 H23C 109.5
O6 C22 H22A 109.5
O6 C22 H22B 109.5
H22A C22 H22B 109.5
O6 C22 H22C 109.5
H22A C22 H22C 109.5
H22B C22 H22C 109.5
O9 C25 H25C 109.5
O9 C25 H25A 109.5
H25C C25 H25A 109.5
O9 C25 H25B 109.5
H25C C25 H25B 109.5
H25A C25 H25B 109.5
O8 C24 H24C 109.5
O8 C24 H24B 109.5
H24C C24 H24B 109.5
O8 C24 H24A 109.5
H24C C24 H24A 109.5
H24B C24 H24A 109.5
C7 N1 C8 116.8(2)
C7 N1 Mn1 128.81(18)
C8 N1 Mn1 113.36(15)
C12 N2 C11 115.6(2)
C12 N2 Mn2 123.58(17)
C11 N2 Mn2 120.63(17)
C21 N3 N4 107.3(2)
C21 N3 Mn1 132.33(18)
N4 N3 Mn1 118.60(15)
C19 N4 N3 107.7(2)
C19 N4 Mn2 130.78(17)
N3 N4 Mn2 120.86(14)
C1 O1 Mn1 127.87(17)
C9A O3 Mn1 112.2(3)
C9B O3 Mn1 111.7(3)
C9A O3 Mn2 123.5(3)
C9B O3 Mn2 123.5(3)
Mn1 O3 Mn2 123.15(8)
C18 O5 Mn2 121.75(14)
C23 O7 Mn1 118.44(16)
C23 O7 H70 109(2)
Mn1 O7 H70 116(2)
C22 O6 Mn1 123.88(18)
C22 O6 H60 111(2)
Mn1 O6 H60 116(2)
C25 O9 Mn2 127.08(17)
C25 O9 H90 111(2)
Mn2 O9 H90 107(2)
C24 O8 Mn2 132.88(17)
C24 O8 H80 116(3)
Mn2 O8 H80 105(3)
O1 Mn1 N1 94.06(8)
O1 Mn1 O3 173.61(8)
N1 Mn1 O3 86.31(7)
O1 Mn1 N3 91.98(8)
N1 Mn1 N3 173.16(8)
O3 Mn1 N3 88.04(7)
O1 Mn1 O6 91.05(8)
N1 Mn1 O6 88.61(8)
O3 Mn1 O6 95.34(7)
N3 Mn1 O6 88.08(7)
O1 Mn1 O7 88.71(8)
N1 Mn1 O7 95.30(7)
O3 Mn1 O7 84.90(6)
N3 Mn1 O7 88.03(7)
O6 Mn1 O7 176.09(6)
O5 Mn2 O3 174.37(7)
O5 Mn2 N2 91.01(8)
O3 Mn2 N2 94.45(7)
O5 Mn2 N4 88.36(8)
O3 Mn2 N4 86.06(7)
N2 Mn2 N4 173.10(8)
O5 Mn2 O8 88.53(7)
O3 Mn2 O8 92.82(7)
N2 Mn2 O8 90.66(8)
N4 Mn2 O8 96.19(7)
O5 Mn2 O9 94.54(7)
O3 Mn2 O9 84.33(6)
N2 Mn2 O9 87.13(7)
N4 Mn2 O9 86.08(7)
O8 Mn2 O9 176.25(7)

loop_
_geom_bond_atom_site_label_1
_geom_bond_atom_site_label_2
_geom_bond_distance
C1 O1 1.347(3)
C1 C2 1.397(4)
C1 C6 1.402(4)
C2 C3 1.383(4)
C2 H2 0.93
C3 C4 1.371(5)
C3 H3 0.93
C4 C5 1.377(4)
C4 H4 0.93
C5 C6 1.402(3)
C5 H5 0.93
C6 C7 1.492(4)
C7 O2 1.248(3)
C7 N1 1.346(3)
C8 N1 1.458(3)
C8 C9B 1.477(7)
C8 C9A 1.540(7)
C8 H8A 0.97
C8 H8B 0.97
C9A C10A 1.338(8)
C9A O3 1.460(7)
C9A H9A 0.98
C10A C11 1.411(7)
C10A H10A 0.97
C10A H10B 0.97
C9B C10B 1.347(7)
C9B O3 1.464(7)
C9B H9B 0.98
C10B C11 1.430(6)
C10B H10C 0.97
C10B H10D 0.97
C11 N2 1.465(3)
C11 H11A 0.97
C11 H11B 0.97
C12 O4 1.276(3)
C12 N2 1.331(3)
C12 C13 1.486(3)
C13 C14 1.404(3)
C13 C18 1.410(3)
C14 C15 1.381(4)
C14 H14 0.93
C15 C16 1.376(4)
C15 H15 0.93
C16 C17 1.381(4)
C16 H16 0.93
C17 C18 1.391(4)
C17 H17 0.93
C18 O5 1.338(3)
C19 N4 1.338(3)
C19 C20 1.365(4)
C19 H19 0.93
C20 C21 1.372(4)
C20 H20 0.93
C21 N3 1.348(3)
C21 H21 0.93
C23 O7 1.435(3)
C23 H23A 0.96
C23 H23B 0.96
C23 H23C 0.96
C22 O6 1.420(3)
C22 H22A 0.96
C22 H22B 0.96
C22 H22C 0.96
C25 O9 1.418(3)
C25 H25C 0.96
C25 H25A 0.96
C25 H25B 0.96
C24 O8 1.412(3)
C24 H24C 0.96
C24 H24B 0.96
C24 H24A 0.96
N1 Mn1 1.915(2)
N2 Mn2 1.968(2)
N3 N4 1.366(3)
N3 Mn1 2.006(2)
N4 Mn2 2.028(2)
O1 Mn1 1.8390(17)
O3 Mn1 1.9472(15)
O3 Mn2 1.9511(15)
O5 Mn2 1.8530(16)
O7 Mn1 2.4171(18)
O7 H70 0.811(10)
O6 Mn1 2.2719(18)
O6 H60 0.821(10)
O9 Mn2 2.3339(17)
O9 H90 0.819(10)
O8 Mn2 2.1895(17)
O8 H80 0.821(20)

loop_
_geom_hbond_atom_site_label_D
_geom_hbond_atom_site_label_H
_geom_hbond_atom_site_label_A
_geom_hbond_distance_DH
_geom_hbond_distance_HA
_geom_hbond_distance_DA
_geom_hbond_angle_DHA
_geom_hbond_site_symmetry_A
O6 H60 O2 0.821(10) 1.848(15) 2.630(3) 159(3) 2_655
O8 H80 O4 0.821(10) 1.878(16) 2.664(2) 160(4) 2_556
O7 H70 O4 0.811(10) 1.819(12) 2.616(2) 167(3) 2_656
O9 H90 O7 0.819(10) 1.936(12) 2.741(2) 168(3) .
